data_7040906
loop_
_publ_author_name
'Dolinar, Brian S.'
'Kozimor, Stosh A.'
'Berry, John F.'

_publ_section_title
;
 K3[Mo2(SNO5)4Cl]3[Mo2(SNO5)4]: the first example of a heterometallic
 extended metal atom node (HEMAN).
;
_journal_issue 44
_journal_name_full 'Dalton transactions (Cambridge, England : 2003)'
_journal_page_first 17602
_journal_page_last 17605
_journal_paper_doi 10.1039/c6dt03659g
_journal_volume 45
_journal_year 2016
_chemical_formula_moiety 'C16 H16 Cl Mo2 N4 O4 S4, C5 H6 N, 1.5(C5 H5 N)'
_chemical_formula_sum 'C28.5 H29.5 Cl Mo2 N6.5 O4 S4'
_chemical_formula_weight 882.65
_chemical_name_systematic
;
 ?
;
_space_group_crystal_system monoclinic
_space_group_IT_number 14
_space_group_name_Hall '-P 2ybc'
_space_group_name_H-M_alt 'P 1 21/c 1'
_symmetry_space_group_name_Hall '-P 2ybc'
_symmetry_space_group_name_H-M 'P 1 21/c 1'
_atom_sites_solution_hydrogens geom
_audit_creation_date 2015-12-16
_audit_creation_method
;
Olex2 1.2
(compiled 2015.09.30 svn.r3233 for OlexSys, GUI svn.r5103)
;
_audit_update_record
;
2016-08-03 deposited with the CCDC.
2016-10-14 downloaded from the CCDC.
;
_cell_angle_alpha 90
_cell_angle_beta 92.425(16)
_cell_angle_gamma 90
_cell_formula_units_Z 4
_cell_length_a 8.762(3)
_cell_length_b 14.296(5)
_cell_length_c 26.630(8)
_cell_measurement_reflns_used 9995
_cell_measurement_temperature 100.0
_cell_measurement_theta_max 26.87
_cell_measurement_theta_min 2.33
_cell_volume 3332.7(19)
_computing_cell_refinement 'SAINT+ Ver. 8.34A (Bruker-AXS, 2014)'
_computing_data_collection 'APEX2 Ver. 2014.1-1 (Bruker-AXS, 2014)'
_computing_data_reduction 'SAINT+ Ver. 8.34A (Bruker-AXS, 2014)'
_computing_molecular_graphics 'Olex2 (Dolomanov et al., 2009)'
_computing_publication_material 'Olex2 (Dolomanov et al., 2009)'
_computing_structure_refinement 'XL (Sheldrick, 2008)'
_computing_structure_solution 'ShelXS (Sheldrick, 2008)'
_diffrn_ambient_temperature 100.0
_diffrn_detector_area_resol_mean 7.9
_diffrn_detector_type 'CCD area detector'
_diffrn_measured_fraction_theta_full 0.999
_diffrn_measured_fraction_theta_max 0.996
_diffrn_measurement_device 'three-circle diffractometer'
_diffrn_measurement_device_type 'Bruker SMART APEX2 area detector'
_diffrn_measurement_method '0.5\% \w and 0.5\% \f scans'
_diffrn_radiation_collimation 'focusing mirrors'
_diffrn_radiation_monochromator 'mirror optics'
_diffrn_radiation_probe x-ray
_diffrn_radiation_type MoK\a
_diffrn_radiation_wavelength 0.71073
_diffrn_reflns_av_R_equivalents 0.0529
_diffrn_reflns_av_unetI/netI 0.0425
_diffrn_reflns_Laue_measured_fraction_full 0.999
_diffrn_reflns_Laue_measured_fraction_max 0.996
_diffrn_reflns_limit_h_max 11
_diffrn_reflns_limit_h_min -11
_diffrn_reflns_limit_k_max 18
_diffrn_reflns_limit_k_min -18
_diffrn_reflns_limit_l_max 34
_diffrn_reflns_limit_l_min -34
_diffrn_reflns_number 64686
_diffrn_reflns_point_group_measured_fraction_full 0.999
_diffrn_reflns_point_group_measured_fraction_max 0.996
_diffrn_reflns_theta_full 26.000
_diffrn_reflns_theta_max 27.601
_diffrn_reflns_theta_min 1.531
_diffrn_source 'microfocus sealed X-ray tube'
_diffrn_source_type 'Incoatec I\ms'
_diffrn_standards_number 0
_exptl_absorpt_coefficient_mu 1.129
_exptl_absorpt_correction_T_max 0.9820
_exptl_absorpt_correction_T_min 0.8621
_exptl_absorpt_correction_type analytical
_exptl_absorpt_process_details
;
SADABS-2012/1 (Bruker,2012) was used for absorption correction.
wR2(int) was 0.0940 before and 0.0489 after correction.
The Ratio of minimum to maximum transmission is 0.8779.
The \l/2 correction factor is Not present.
;
_exptl_crystal_colour red
_exptl_crystal_colour_primary red
_exptl_crystal_density_diffrn 1.759
_exptl_crystal_density_method 'not measured'
_exptl_crystal_description block
_exptl_crystal_F_000 1772
_exptl_crystal_size_max 0.098
_exptl_crystal_size_mid 0.094
_exptl_crystal_size_min 0.056
_refine_diff_density_max 1.157
_refine_diff_density_min -0.490
_refine_diff_density_rms 0.097
_refine_ls_extinction_method none
_refine_ls_goodness_of_fit_ref 1.063
_refine_ls_hydrogen_treatment constr
_refine_ls_matrix_type full
_refine_ls_number_parameters 552
_refine_ls_number_reflns 7714
_refine_ls_number_restraints 429
_refine_ls_restrained_S_all 1.051
_refine_ls_R_factor_all 0.0569
_refine_ls_R_factor_gt 0.0431
_refine_ls_shift/su_max 0.001
_refine_ls_shift/su_mean 0.000
_refine_ls_structure_factor_coef Fsqd
_refine_ls_weighting_details 'w=1/[\s^2^(Fo^2^)+(0.0284P)^2^+8.9555P] where P=(Fo^2^+2Fc^2^)/3'
_refine_ls_weighting_scheme calc
_refine_ls_wR_factor_gt 0.0995
_refine_ls_wR_factor_ref 0.1057
_reflns_Friedel_coverage 0.000
_reflns_number_gt 6300
_reflns_number_total 7714
_reflns_threshold_expression 'I > 2\s(I)'
_cod_data_source_file c6dt03659g2.cif
_cod_data_source_block 2-py
_cod_depositor_comments 'Adding full bibliography for 7040905--7040906.cif.'
_cod_original_cell_volume 3332.8(19)
_cod_original_formula_sum 'C28.50 H29.50 Cl Mo2 N6.50 O4 S4'
_cod_database_code 7040906
_shelxl_version_number 2014-2
_shelx_space_group_comment
;
The symmetry employed for this shelxl refinement is uniquely defined
by the following loop, which should always be used as a source of
symmetry information in preference to the above space-group names.
They are only intended as comments.
;
_olex2_refinement_description
;
1. Fixed Uiso
 At 1.2 times of:
  All C(H) groups, All C(H,H) groups, All N(H) groups
2. Uiso/Uaniso restraints and constraints
N5 \\sim C17 \\sim C18 \\sim C19 \\sim C20 \\sim C21 \\sim N5A \\sim C17A \\sim
C18A \\sim C19A \\sim C20A \\sim C21A: within 1.7A with sigma of 0.01 and sigma
for terminal atoms of 0.02
N6 \\sim C22 \\sim C23 \\sim C24 \\sim C25 \\sim C26 \\sim N6A \\sim C22A \\sim
C23A \\sim C24A \\sim C25A \\sim C26A: within 1.7A with sigma of 0.01 and sigma
for terminal atoms of 0.02
3. Same fragment restrains
{N5A, C17A, C18A, C19A, C20A, C21A} sigma for 1-2: 0.02, 1-3: 0.04
{N6, C22, C23, C24, C25, C26} sigma for 1-2: 0.02, 1-3: 0.04
{N6A, C22A, C23A, C24A, C25A, C26A} sigma for 1-2: 0.02, 1-3: 0.04
{N7, C27, C28, C29, C30, C31} sigma for 1-2: 0.02, 1-3: 0.04
as
{N5, C17, C18, C19, C20, C21}
4. Others
 Sof(N5A)=Sof(H5A)=Sof(C17A)=Sof(H17A)=Sof(C18A)=Sof(H18A)=Sof(C19A)=Sof(H19A)=
 Sof(C20A)=Sof(H20A)=Sof(C21A)=Sof(H21A)=1-FVAR(1)
 Sof(N5)=Sof(H5)=Sof(C17)=Sof(H17)=Sof(C18)=Sof(H18)=Sof(C19)=Sof(H19)=
 Sof(C20)=Sof(H20)=Sof(C21)=Sof(H21)=FVAR(1)
 Sof(N6A)=Sof(C22A)=Sof(H22A)=Sof(C23A)=Sof(H23A)=Sof(C24A)=Sof(H24A)=
 Sof(C25A)=Sof(H25A)=Sof(C26A)=Sof(H26A)=1-FVAR(2)
 Sof(N6)=Sof(C22)=Sof(H22)=Sof(C23)=Sof(H23)=Sof(C24)=Sof(H24)=Sof(C25)=
 Sof(H25)=Sof(C26)=Sof(H26)=FVAR(2)
 Fixed Sof: N7(0.5) C27(0.5) H27(0.5) C28(0.5) H28(0.5) C29(0.5) H29(0.5)
 C30(0.5) H30(0.5) C31(0.5) H31(0.5)
5.a Ternary CH refined with riding coordinates:
 C18A(H18A)
5.b Secondary CH2 refined with riding coordinates:
 C2(H2A,H2B), C3(H3A,H3B), C6(H6A,H6B), C7(H7A,H7B), C10(H10A,H10B), C11(H11A,
 H11B), C14(H14A,H14B), C15(H15A,H15B)
5.c Aromatic/amide H refined with riding coordinates:
 N5(H5), C17(H17), C18(H18), C19(H19), C20(H20), C21(H21), N5A(H5A),
 C17A(H17A), C19A(H19A), C20A(H20A), C21A(H21A), C22(H22), C23(H23), C24(H24),
 C25(H25), C26(H26), C22A(H22A), C23A(H23A), C24A(H24A), C25A(H25A), C26A(H26A),
  C27(H27), C28(H28), C29(H29), C30(H30), C31(H31)
;
_olex2_submission_special_instructions 'No special instructions were received'

loop_
_space_group_symop_operation_xyz
'x, y, z'
'-x, y+1/2, -z+1/2'
'-x, -y, -z'
'x, -y-1/2, z-1/2'

loop_
_atom_site_label
_atom_site_type_symbol
_atom_site_fract_x
_atom_site_fract_y
_atom_site_fract_z
_atom_site_U_iso_or_equiv
_atom_site_adp_type
_atom_site_occupancy
_atom_site_site_symmetry_order
_atom_site_calc_flag
_atom_site_refinement_flags_posn
_atom_site_refinement_flags_adp
_atom_site_refinement_flags_occupancy
_atom_site_disorder_assembly
_atom_site_disorder_group
Mo1 Mo 0.85414(4) 0.37157(2) 0.26508(2) 0.03294(9) Uani 1 1 d . . . . .
Mo2 Mo 0.90237(3) 0.31733(2) 0.33922(2) 0.02837(9) Uani 1 1 d . . . . .
Cl1 Cl 0.78628(18) 0.44455(11) 0.17303(5) 0.0703(4) Uani 1 1 d . . . . .
S1 S 0.96736(13) 0.52810(7) 0.28492(4) 0.0430(2) Uani 1 1 d . . . . .
S2 S 0.59902(12) 0.43352(9) 0.28306(4) 0.0468(3) Uani 1 1 d . . . . .
S3 S 0.72978(12) 0.22562(9) 0.23209(5) 0.0468(3) Uani 1 1 d . . . . .
S4 S 1.09470(11) 0.31488(7) 0.22921(4) 0.0377(2) Uani 1 1 d . . . . .
O1 O 1.0702(4) 0.3912(2) 0.45155(12) 0.0537(8) Uani 1 1 d . . . . .
O2 O 0.7208(4) 0.3152(4) 0.45245(14) 0.0816(14) Uani 1 1 d . . . . .
O3 O 0.8543(5) 0.1164(3) 0.40327(18) 0.0829(13) Uani 1 1 d . . . . .
O4 O 1.2061(4) 0.2103(2) 0.40206(13) 0.0526(8) Uani 1 1 d . . . . .
N1 N 1.0094(3) 0.4404(2) 0.37076(12) 0.0341(7) Uani 1 1 d . . . . .
N2 N 0.6893(4) 0.3622(2) 0.37045(12) 0.0360(7) Uani 1 1 d . . . . .
N3 N 0.8064(3) 0.1818(2) 0.32557(14) 0.0368(7) Uani 1 1 d . . . . .
N4 N 1.1233(3) 0.2597(2) 0.32325(12) 0.0314(7) Uani 1 1 d . . . . .
C1 C 1.0250(5) 0.5191(3) 0.34524(17) 0.0394(9) Uani 1 1 d . . . . .
C2 C 1.0985(6) 0.5958(3) 0.3769(2) 0.0555(13) Uani 1 1 d . . . . .
H2A H 1.1991 0.6135 0.3642 0.067 Uiso 1 1 calc R . . . .
H2B H 1.0325 0.6519 0.3774 0.067 Uiso 1 1 calc R . . . .
C3 C 1.1156(5) 0.5519(3) 0.42818(19) 0.0549(13) Uani 1 1 d . . . . .
H3A H 1.2232 0.5546 0.4411 0.066 Uiso 1 1 calc R . . . .
H3B H 1.0506 0.5842 0.4523 0.066 Uiso 1 1 calc R . . . .
C4 C 1.0651(5) 0.4528(3) 0.42046(17) 0.0428(10) Uani 1 1 d . . . . .
C5 C 0.5816(4) 0.4077(3) 0.34322(17) 0.0428(10) Uani 1 1 d . . . . .
C6 C 0.4453(5) 0.4345(4) 0.3735(2) 0.0604(14) Uani 1 1 d . . . . .
H6A H 0.4347 0.5033 0.3758 0.073 Uiso 1 1 calc R . . . .
H6B H 0.3496 0.4078 0.3585 0.073 Uiso 1 1 calc R . . . .
C7 C 0.4842(5) 0.3922(4) 0.4243(2) 0.0631(15) Uani 1 1 d . . . . .
H7A H 0.4097 0.3429 0.4324 0.076 Uiso 1 1 calc R . . . .
H7B H 0.4845 0.4405 0.4509 0.076 Uiso 1 1 calc R . . . .
C8 C 0.6434(5) 0.3508(4) 0.41952(18) 0.0555(13) Uani 1 1 d . . . . .
C9 C 0.7429(4) 0.1546(3) 0.28170(18) 0.0430(10) Uani 1 1 d . . . . .
C10 C 0.6866(5) 0.0549(3) 0.2839(3) 0.0658(17) Uani 1 1 d . . . . .
H10A H 0.5743 0.0520 0.2781 0.079 Uiso 1 1 calc R . . . .
H10B H 0.7354 0.0156 0.2585 0.079 Uiso 1 1 calc R . . . .
C11 C 0.7319(7) 0.0237(4) 0.3357(3) 0.080(2) Uani 1 1 d . . . . .
H11A H 0.8049 -0.0291 0.3348 0.096 Uiso 1 1 calc R . . . .
H11B H 0.6413 0.0035 0.3539 0.096 Uiso 1 1 calc R . . . .
C12 C 0.8064(5) 0.1084(3) 0.3612(2) 0.0570(13) Uani 1 1 d . . . . .
C13 C 1.1806(4) 0.2600(3) 0.27781(16) 0.0351(8) Uani 1 1 d . . . . .
C14 C 1.3294(4) 0.2068(3) 0.27610(17) 0.0432(10) Uani 1 1 d . . . . .
H14A H 1.4120 0.2471 0.2639 0.052 Uiso 1 1 calc R . . . .
H14B H 1.3185 0.1512 0.2541 0.052 Uiso 1 1 calc R . . . .
C15 C 1.3609(4) 0.1787(3) 0.33050(18) 0.0464(11) Uani 1 1 d . . . . .
H15A H 1.3686 0.1099 0.3337 0.056 Uiso 1 1 calc R . . . .
H15B H 1.4571 0.2072 0.3440 0.056 Uiso 1 1 calc R . . . .
C16 C 1.2256(4) 0.2154(3) 0.35778(18) 0.0405(9) Uani 1 1 d . . . . .
N5 N 1.0374(15) 0.2154(8) 0.4970(4) 0.065(2) Uani 0.503(6) 1 d D U P A 1
H5 H 1.0331 0.2456 0.4682 0.079 Uiso 0.503(6) 1 calc R . P A 1
C17 C 0.9104(14) 0.2101(9) 0.5230(5) 0.059(2) Uani 0.503(6) 1 d D U P A 1
H17 H 0.8176 0.2367 0.5100 0.071 Uiso 0.503(6) 1 calc R . P A 1
C18 C 0.9163(17) 0.1658(12) 0.5686(6) 0.052(2) Uani 0.503(6) 1 d D U P A 1
H18 H 0.8290 0.1632 0.5885 0.062 Uiso 0.503(6) 1 calc R . P A 1
C19 C 1.0482(10) 0.1261(7) 0.5845(3) 0.0533(19) Uani 0.503(6) 1 d D U P A 1
H19 H 1.0520 0.0941 0.6158 0.064 Uiso 0.503(6) 1 calc R . P A 1
C20 C 1.1769(12) 0.1298(9) 0.5577(4) 0.071(3) Uani 0.503(6) 1 d D U P A 1
H20 H 1.2686 0.1005 0.5698 0.085 Uiso 0.503(6) 1 calc R . P A 1
C21 C 1.1709(13) 0.1774(8) 0.5124(4) 0.069(2) Uani 0.503(6) 1 d D U P A 1
H21 H 1.2587 0.1828 0.4929 0.083 Uiso 0.503(6) 1 calc R . P A 1
N5A N 1.0498(16) 0.1886(7) 0.4840(4) 0.059(2) Uani 0.497(6) 1 d D U P A 2
H5A H 1.0769 0.2269 0.4601 0.071 Uiso 0.497(6) 1 calc R . P A 2
C17A C 1.0885(13) 0.0994(6) 0.4818(4) 0.060(2) Uani 0.497(6) 1 d D U P A 2
H17A H 1.1325 0.0761 0.4523 0.071 Uiso 0.497(6) 1 calc R . P A 2
C18A C 1.0667(12) 0.0402(6) 0.5210(3) 0.055(2) Uani 0.497(6) 1 d D U P A 2
H18A H 1.1636 0.0071 0.5312 0.066 Uiso 0.497(6) 1 calc R . P A 2
C19A C 0.9955(11) 0.0732(6) 0.5621(3) 0.0494(19) Uani 0.497(6) 1 d D U P A 2
H19A H 0.9816 0.0335 0.5901 0.059 Uiso 0.497(6) 1 calc R . P A 2
C20A C 0.944(2) 0.1635(12) 0.5629(6) 0.052(2) Uani 0.497(6) 1 d D U P A 2
H20A H 0.8916 0.1867 0.5907 0.062 Uiso 0.497(6) 1 calc R . P A 2
C21A C 0.9714(16) 0.2213(8) 0.5213(5) 0.058(2) Uani 0.497(6) 1 d D U P A 2
H21A H 0.9333 0.2835 0.5202 0.069 Uiso 0.497(6) 1 calc R . P A 2
N6 N 0.7417(9) 0.6166(5) 0.4080(2) 0.0614(17) Uani 0.710(9) 1 d D U P B 1
C22 C 0.7081(9) 0.6692(7) 0.3677(3) 0.0568(18) Uani 0.710(9) 1 d D U P B 1
H22 H 0.7758 0.6673 0.3408 0.068 Uiso 0.710(9) 1 calc R . P B 1
C23 C 0.5813(12) 0.7264(7) 0.3625(4) 0.062(2) Uani 0.710(9) 1 d D U P B 1
H23 H 0.5596 0.7599 0.3322 0.074 Uiso 0.710(9) 1 calc R . P B 1
C24 C 0.4881(13) 0.7332(7) 0.4021(4) 0.068(2) Uani 0.710(9) 1 d D U P B 1
H24 H 0.3982 0.7704 0.3998 0.082 Uiso 0.710(9) 1 calc R . P B 1
C25 C 0.5273(11) 0.6848(7) 0.4455(3) 0.068(2) Uani 0.710(9) 1 d D U P B 1
H25 H 0.4654 0.6890 0.4738 0.082 Uiso 0.710(9) 1 calc R . P B 1
C26 C 0.6603(9) 0.6289(5) 0.4474(2) 0.0561(17) Uani 0.710(9) 1 d D U P B 1
H26 H 0.6913 0.5996 0.4782 0.067 Uiso 0.710(9) 1 calc R . P B 1
N6A N 0.658(2) 0.6077(12) 0.4058(6) 0.063(2) Uani 0.290(9) 1 d D U P B 2
C22A C 0.659(3) 0.6616(17) 0.3652(8) 0.065(3) Uani 0.290(9) 1 d D U P B 2
H22A H 0.7024 0.6384 0.3356 0.078 Uiso 0.290(9) 1 calc R . P B 2
C23A C 0.599(3) 0.7510(16) 0.3653(10) 0.064(3) Uani 0.290(9) 1 d D U P B 2
H23A H 0.6307 0.7975 0.3426 0.077 Uiso 0.290(9) 1 calc R . P B 2
C24A C 0.491(3) 0.7697(16) 0.3992(9) 0.067(3) Uani 0.290(9) 1 d D U P B 2
H24A H 0.4391 0.8279 0.3990 0.080 Uiso 0.290(9) 1 calc R . P B 2
C25A C 0.461(2) 0.7024(13) 0.4337(8) 0.060(3) Uani 0.290(9) 1 d D U P B 2
H25A H 0.3732 0.7074 0.4531 0.072 Uiso 0.290(9) 1 calc R . P B 2
C26A C 0.560(2) 0.6260(13) 0.4407(6) 0.057(3) Uani 0.290(9) 1 d D U P B 2
H26A H 0.5560 0.5881 0.4699 0.068 Uiso 0.290(9) 1 calc R . P B 2
N7 N 0.587(2) 1.0825(12) 0.5184(5) 0.064(4) Uani 0.5 1 d D . P C -1
C27 C 0.513(3) 1.0714(15) 0.4743(5) 0.066(5) Uani 0.5 1 d D . P C -1
H27 H 0.5238 1.1178 0.4491 0.079 Uiso 0.5 1 calc R . P C -1
C28 C 0.422(3) 0.9956(17) 0.4635(7) 0.080(8) Uani 0.5 1 d D . P C -1
H28 H 0.3752 0.9881 0.4309 0.096 Uiso 0.5 1 calc R . P C -1
C29 C 0.398(3) 0.9312(15) 0.5000(6) 0.075(6) Uani 0.5 1 d D . P C -1
H29 H 0.3269 0.8818 0.4944 0.090 Uiso 0.5 1 calc R . P C -1
C30 C 0.480(2) 0.9390(13) 0.5450(5) 0.058(4) Uani 0.5 1 d D . P C -1
H30 H 0.4696 0.8938 0.5708 0.070 Uiso 0.5 1 calc R . P C -1
C31 C 0.577(3) 1.0149(13) 0.5516(7) 0.054(4) Uani 0.5 1 d D . P C -1
H31 H 0.6388 1.0183 0.5817 0.065 Uiso 0.5 1 calc R . P C -1

loop_
_atom_site_aniso_label
_atom_site_aniso_U_11
_atom_site_aniso_U_22
_atom_site_aniso_U_33
_atom_site_aniso_U_23
_atom_site_aniso_U_13
_atom_site_aniso_U_12
Mo1 0.02853(16) 0.03557(18) 0.03527(18) -0.00082(14) 0.00771(13) 0.00641(13)
Mo2 0.02180(14) 0.02993(16) 0.03395(17) -0.00232(13) 0.00798(12) 0.00053(12)
Cl1 0.0815(9) 0.0871(10) 0.0425(7) 0.0136(7) 0.0071(6) 0.0236(8)
S1 0.0454(6) 0.0313(5) 0.0534(6) 0.0026(4) 0.0156(5) 0.0029(4)
S2 0.0334(5) 0.0549(7) 0.0523(7) 0.0003(5) 0.0049(5) 0.0167(5)
S3 0.0291(5) 0.0584(7) 0.0529(7) -0.0218(5) 0.0018(4) 0.0018(5)
S4 0.0326(5) 0.0415(5) 0.0400(5) -0.0051(4) 0.0128(4) 0.0027(4)
O1 0.058(2) 0.060(2) 0.0432(18) -0.0104(16) -0.0020(15) -0.0008(16)
O2 0.054(2) 0.151(4) 0.041(2) 0.015(2) 0.0199(17) 0.007(2)
O3 0.078(3) 0.080(3) 0.090(3) 0.047(3) -0.007(2) -0.021(2)
O4 0.0461(18) 0.063(2) 0.049(2) 0.0087(16) 0.0043(15) 0.0125(15)
N1 0.0281(15) 0.0365(17) 0.0387(18) -0.0109(14) 0.0120(13) 0.0010(13)
N2 0.0268(15) 0.0465(19) 0.0356(18) -0.0089(15) 0.0113(13) -0.0030(14)
N3 0.0225(15) 0.0311(16) 0.058(2) 0.0000(15) 0.0091(14) -0.0004(13)
N4 0.0243(14) 0.0279(15) 0.0425(18) -0.0031(13) 0.0049(13) 0.0002(12)
C1 0.034(2) 0.031(2) 0.055(3) -0.0099(18) 0.0173(18) -0.0031(16)
C2 0.055(3) 0.041(2) 0.072(3) -0.021(2) 0.015(2) -0.010(2)
C3 0.045(2) 0.061(3) 0.059(3) -0.030(2) 0.014(2) -0.012(2)
C4 0.033(2) 0.052(3) 0.044(2) -0.013(2) 0.0091(17) -0.0018(18)
C5 0.0277(19) 0.048(2) 0.053(3) -0.016(2) 0.0078(17) 0.0041(17)
C6 0.031(2) 0.087(4) 0.065(3) -0.022(3) 0.015(2) 0.012(2)
C7 0.036(2) 0.098(4) 0.058(3) -0.024(3) 0.024(2) -0.006(3)
C8 0.036(2) 0.092(4) 0.039(3) -0.009(3) 0.013(2) -0.007(2)
C9 0.0216(17) 0.039(2) 0.069(3) -0.017(2) 0.0115(18) 0.0011(16)
C10 0.032(2) 0.042(3) 0.125(5) -0.036(3) 0.019(3) -0.008(2)
C11 0.066(4) 0.035(3) 0.141(6) 0.007(3) 0.026(4) -0.007(2)
C12 0.038(2) 0.040(2) 0.094(4) 0.012(3) 0.017(3) -0.0022(19)
C13 0.0239(17) 0.0322(19) 0.050(2) -0.0084(17) 0.0092(16) -0.0003(15)
C14 0.0233(18) 0.046(2) 0.061(3) -0.011(2) 0.0108(18) 0.0025(16)
C15 0.0249(18) 0.045(2) 0.069(3) -0.003(2) 0.0048(19) 0.0092(17)
C16 0.0259(19) 0.036(2) 0.059(3) -0.0001(19) 0.0008(18) 0.0009(16)
N5 0.091(5) 0.059(5) 0.048(5) 0.003(4) 0.020(4) -0.006(5)
C17 0.069(5) 0.052(4) 0.056(4) 0.003(3) 0.011(4) 0.012(4)
C18 0.063(5) 0.047(4) 0.046(4) -0.006(3) 0.009(4) 0.006(4)
C19 0.061(4) 0.055(4) 0.044(4) 0.000(3) 0.007(3) 0.011(4)
C20 0.066(5) 0.089(6) 0.059(5) -0.001(5) 0.007(4) 0.011(5)
C21 0.076(5) 0.078(5) 0.056(4) -0.002(4) 0.016(4) -0.007(4)
N5A 0.081(4) 0.047(4) 0.051(4) 0.002(3) 0.022(4) 0.015(4)
C17A 0.079(5) 0.047(4) 0.054(4) 0.002(4) 0.018(4) 0.012(4)
C18A 0.066(5) 0.046(4) 0.053(5) 0.004(4) 0.012(4) 0.014(4)
C19A 0.059(4) 0.046(4) 0.044(4) 0.000(3) 0.004(3) 0.007(3)
C20A 0.062(5) 0.049(4) 0.046(4) -0.007(4) 0.012(4) 0.008(4)
C21A 0.074(5) 0.045(4) 0.055(4) -0.010(3) 0.020(4) 0.011(4)
N6 0.059(4) 0.077(4) 0.049(3) 0.000(3) 0.007(3) 0.005(3)
C22 0.044(4) 0.082(4) 0.045(3) 0.002(3) 0.015(3) 0.001(3)
C23 0.054(4) 0.084(5) 0.048(3) 0.003(4) 0.012(3) 0.008(4)
C24 0.065(4) 0.086(5) 0.055(3) -0.003(4) 0.015(3) 0.009(4)
C25 0.068(4) 0.090(5) 0.049(4) 0.002(4) 0.022(3) 0.008(4)
C26 0.059(4) 0.072(4) 0.039(3) 0.004(3) 0.009(3) 0.001(3)
N6A 0.058(5) 0.081(5) 0.051(4) -0.001(4) 0.017(5) 0.005(5)
C22A 0.062(5) 0.086(5) 0.048(4) -0.004(4) 0.015(5) 0.009(5)
C23A 0.059(5) 0.085(5) 0.050(4) 0.004(5) 0.016(4) 0.006(5)
C24A 0.067(5) 0.083(6) 0.053(5) 0.003(6) 0.019(5) 0.008(6)
C25A 0.057(5) 0.077(6) 0.046(5) -0.002(5) 0.021(5) 0.007(6)
C26A 0.057(5) 0.070(5) 0.045(5) 0.003(5) 0.018(5) 0.008(6)
N7 0.056(6) 0.076(9) 0.060(9) -0.005(8) 0.007(7) -0.001(6)
C27 0.076(10) 0.081(10) 0.041(11) 0.010(9) 0.019(11) 0.008(8)
C28 0.089(12) 0.108(16) 0.042(11) -0.005(10) -0.026(10) -0.022(11)
C29 0.083(15) 0.077(11) 0.063(14) -0.008(9) -0.008(12) -0.022(10)
C30 0.064(8) 0.076(9) 0.035(9) 0.003(8) 0.005(7) -0.015(7)
C31 0.053(7) 0.063(8) 0.044(10) -0.011(7) -0.016(7) 0.002(6)

loop_
_atom_type_symbol
_atom_type_description
_atom_type_scat_dispersion_real
_atom_type_scat_dispersion_imag
_atom_type_scat_source
C C 0.0033 0.0016 'International Tables Vol C Tables 4.2.6.8 and 6.1.1.4'
H H 0.0000 0.0000 'International Tables Vol C Tables 4.2.6.8 and 6.1.1.4'
Cl Cl 0.1484 0.1585 'International Tables Vol C Tables 4.2.6.8 and 6.1.1.4'
Mo Mo -1.6832 0.6857 'International Tables Vol C Tables 4.2.6.8 and 6.1.1.4'
N N 0.0061 0.0033 'International Tables Vol C Tables 4.2.6.8 and 6.1.1.4'
O O 0.0106 0.0060 'International Tables Vol C Tables 4.2.6.8 and 6.1.1.4'
S S 0.1246 0.1234 'International Tables Vol C Tables 4.2.6.8 and 6.1.1.4'

loop_
_geom_angle_atom_site_label_1
_geom_angle_atom_site_label_2
_geom_angle_atom_site_label_3
_geom_angle
_geom_angle_site_symmetry_1
_geom_angle_site_symmetry_3
Mo2 Mo1 Cl1 177.91(3) . .
Mo2 Mo1 S1 93.92(3) . .
Mo2 Mo1 S2 95.50(4) . .
Mo2 Mo1 S3 95.04(4) . .
Mo2 Mo1 S4 95.65(3) . .
S1 Mo1 Cl1 85.19(5) . .
S1 Mo1 S3 171.03(4) . .
S2 Mo1 Cl1 82.61(5) . .
S2 Mo1 S1 89.57(4) . .
S2 Mo1 S3 89.01(4) . .
S2 Mo1 S4 168.57(4) . .
S3 Mo1 Cl1 85.84(5) . .
S4 Mo1 Cl1 86.27(4) . .
S4 Mo1 S1 92.16(4) . .
S4 Mo1 S3 87.53(4) . .
Mo1 Mo2 N1 97.44(10) . .
Mo1 Mo2 N2 96.12(9) . .
Mo1 Mo2 N4 95.73(9) . .
N1 Mo2 N2 88.67(12) . .
N1 Mo2 N4 90.52(11) . .
N3 Mo2 Mo1 96.34(10) . .
N3 Mo2 N1 166.22(14) . .
N3 Mo2 N2 89.69(12) . .
N3 Mo2 N4 88.28(11) . .
N4 Mo2 N2 168.13(13) . .
C1 S1 Mo1 103.67(14) . .
C5 S2 Mo1 103.22(15) . .
C9 S3 Mo1 102.44(15) . .
C13 S4 Mo1 102.55(13) . .
C1 N1 Mo2 123.2(3) . .
C1 N1 C4 109.8(4) . .
C4 N1 Mo2 126.9(3) . .
C5 N2 Mo2 122.4(3) . .
C5 N2 C8 109.9(4) . .
C8 N2 Mo2 127.7(3) . .
C9 N3 Mo2 124.1(3) . .
C9 N3 C12 111.2(4) . .
C12 N3 Mo2 124.7(3) . .
C13 N4 Mo2 123.6(3) . .
C13 N4 C16 110.0(3) . .
C16 N4 Mo2 126.4(3) . .
N1 C1 S1 121.7(3) . .
N1 C1 C2 112.4(4) . .
C2 C1 S1 125.9(3) . .
C1 C2 H2A 111.1 . .
C1 C2 H2B 111.1 . .
H2A C2 H2B 109.1 . .
C3 C2 C1 103.2(4) . .
C3 C2 H2A 111.1 . .
C3 C2 H2B 111.1 . .
C2 C3 H3A 110.8 . .
C2 C3 H3B 110.8 . .
H3A C3 H3B 108.9 . .
C4 C3 C2 104.6(4) . .
C4 C3 H3A 110.8 . .
C4 C3 H3B 110.8 . .
O1 C4 N1 123.8(4) . .
O1 C4 C3 126.5(4) . .
N1 C4 C3 109.8(4) . .
N2 C5 S2 122.8(3) . .
N2 C5 C6 112.9(4) . .
C6 C5 S2 124.3(4) . .
C5 C6 H6A 111.2 . .
C5 C6 H6B 111.2 . .
H6A C6 H6B 109.1 . .
C7 C6 C5 102.9(4) . .
C7 C6 H6A 111.2 . .
C7 C6 H6B 111.2 . .
C6 C7 H7A 110.8 . .
C6 C7 H7B 110.8 . .
C6 C7 C8 104.7(4) . .
H7A C7 H7B 108.9 . .
C8 C7 H7A 110.8 . .
C8 C7 H7B 110.8 . .
O2 C8 N2 124.0(4) . .
O2 C8 C7 126.5(4) . .
N2 C8 C7 109.5(4) . .
N3 C9 S3 122.1(3) . .
N3 C9 C10 111.5(5) . .
C10 C9 S3 126.4(4) . .
C9 C10 H10A 110.9 . .
C9 C10 H10B 110.9 . .
H10A C10 H10B 109.0 . .
C11 C10 C9 104.1(4) . .
C11 C10 H10A 110.9 . .
C11 C10 H10B 110.9 . .
C10 C11 H11A 110.6 . .
C10 C11 H11B 110.6 . .
C10 C11 C12 105.6(4) . .
H11A C11 H11B 108.8 . .
C12 C11 H11A 110.6 . .
C12 C11 H11B 110.6 . .
O3 C12 N3 123.6(5) . .
O3 C12 C11 128.8(5) . .
N3 C12 C11 107.6(5) . .
N4 C13 S4 122.2(3) . .
N4 C13 C14 112.6(4) . .
C14 C13 S4 125.1(3) . .
C13 C14 H14A 111.1 . .
C13 C14 H14B 111.1 . .
C13 C14 C15 103.1(3) . .
H14A C14 H14B 109.1 . .
C15 C14 H14A 111.1 . .
C15 C14 H14B 111.1 . .
C14 C15 H15A 110.8 . .
C14 C15 H15B 110.8 . .
H15A C15 H15B 108.9 . .
C16 C15 C14 104.6(3) . .
C16 C15 H15A 110.8 . .
C16 C15 H15B 110.8 . .
O4 C16 N4 123.8(4) . .
O4 C16 C15 126.7(4) . .
N4 C16 C15 109.5(4) . .
C17 N5 H5 118.2 . .
C17 N5 C21 123.7(10) . .
C21 N5 H5 118.2 . .
N5 C17 H17 120.5 . .
N5 C17 C18 118.9(11) . .
C18 C17 H17 120.5 . .
C17 C18 H18 120.8 . .
C19 C18 C17 118.4(11) . .
C19 C18 H18 120.8 . .
C18 C19 H19 118.6 . .
C18 C19 C20 122.7(10) . .
C20 C19 H19 118.6 . .
C19 C20 H20 120.8 . .
C19 C20 C21 118.3(10) . .
C21 C20 H20 120.8 . .
N5 C21 C20 117.9(10) . .
N5 C21 H21 121.1 . .
C20 C21 H21 121.1 . .
C17A N5A H5A 119.4 . .
C21A N5A H5A 119.4 . .
C21A N5A C17A 121.2(10) . .
N5A C17A H17A 119.3 . .
N5A C17A C18A 121.4(9) . .
C18A C17A H17A 119.3 . .
C17A C18A C18A 91.5(8) . 3_756
C17A C18A H18A 110.9 . .
C17A C18A C19A 118.8(8) . .
C18A C18A H18A 110.9 3_756 .
C19A C18A C18A 112.3(10) . 3_756
C19A C18A H18A 110.9 . .
C18A C19A H19A 120.0 . .
C18A C19A C20A 120.0(9) . .
C20A C19A H19A 120.0 . .
C19A C20A H20A 120.8 . .
C19A C20A C21A 118.4(11) . .
C21A C20A H20A 120.8 . .
N5A C21A C20A 119.7(10) . .
N5A C21A H21A 120.2 . .
C20A C21A H21A 120.2 . .
C26 N6 C22 117.4(7) . .
N6 C22 H22 117.8 . .
N6 C22 C23 124.4(7) . .
C23 C22 H22 117.8 . .
C22 C23 H23 121.0 . .
C24 C23 C22 118.0(9) . .
C24 C23 H23 121.0 . .
C23 C24 H24 120.8 . .
C23 C24 C25 118.5(9) . .
C25 C24 H24 120.8 . .
C24 C25 H25 120.3 . .
C24 C25 C26 119.4(7) . .
C26 C25 H25 120.3 . .
N6 C26 C25 121.6(7) . .
N6 C26 H26 119.2 . .
C25 C26 H26 119.2 . .
C26A N6A C22A 119.1(15) . .
N6A C22A H22A 119.4 . .
N6A C22A C23A 121.1(17) . .
C23A C22A H22A 119.4 . .
C22A C23A H23A 121.3 . .
C24A C23A C22A 117.4(16) . .
C24A C23A H23A 121.3 . .
C23A C24A H24A 121.0 . .
C23A C24A C25A 117.9(15) . .
C25A C24A H24A 121.0 . .
C24A C25A H25A 119.9 . .
C24A C25A C26A 120.3(15) . .
C26A C25A H25A 119.9 . .
N6A C26A C25A 118.6(14) . .
N6A C26A H26A 120.7 . .
C25A C26A H26A 120.7 . .
C31 N7 C27 117.4(12) . .
N7 C27 H27 118.7 . .
N7 C27 C28 122.6(13) . .
C28 C27 H27 118.7 . .
C27 C28 H28 120.3 . .
C29 C28 C27 119.4(13) . .
C29 C28 H28 120.3 . .
C28 C29 H29 120.7 . .
C28 C29 C30 118.7(14) . .
C30 C29 H29 120.7 . .
C29 C30 H30 121.1 . .
C29 C30 C31 117.9(13) . .
C31 C30 H30 121.1 . .
N7 C31 C30 123.4(13) . .
N7 C31 H31 118.3 . .
C30 C31 H31 118.3 . .

loop_
_geom_bond_atom_site_label_1
_geom_bond_atom_site_label_2
_geom_bond_distance
_geom_bond_site_symmetry_2
Mo1 Mo2 2.1464(7) .
Mo1 Cl1 2.7070(15) .
Mo1 S1 2.4952(13) .
Mo1 S2 2.4700(13) .
Mo1 S3 2.4964(13) .
Mo1 S4 2.4865(12) .
Mo2 N1 2.148(3) .
Mo2 N2 2.172(3) .
Mo2 N3 2.137(3) .
Mo2 N4 2.162(3) .
S1 C1 1.668(5) .
S2 C5 1.657(5) .
S3 C9 1.666(5) .
S4 C13 1.665(4) .
O1 C4 1.208(6) .
O2 C8 1.198(6) .
O3 C12 1.185(7) .
O4 C16 1.201(5) .
N1 C1 1.325(5) .
N1 C4 1.402(5) .
N2 C5 1.335(6) .
N2 C8 1.393(5) .
N3 C9 1.330(6) .
N3 C12 1.414(6) .
N4 C13 1.330(5) .
N4 C16 1.407(5) .
C1 C2 1.510(6) .
C2 H2A 0.9900 .
C2 H2B 0.9900 .
C2 C3 1.505(7) .
C3 H3A 0.9900 .
C3 H3B 0.9900 .
C3 C4 1.497(6) .
C5 C6 1.517(6) .
C6 H6A 0.9900 .
C6 H6B 0.9900 .
C6 C7 1.508(8) .
C7 H7A 0.9900 .
C7 H7B 0.9900 .
C7 C8 1.526(7) .
C9 C10 1.511(6) .
C10 H10A 0.9900 .
C10 H10B 0.9900 .
C10 C11 1.488(9) .
C11 H11A 0.9900 .
C11 H11B 0.9900 .
C11 C12 1.522(8) .
C13 C14 1.512(5) .
C14 H14A 0.9900 .
C14 H14B 0.9900 .
C14 C15 1.517(7) .
C15 H15A 0.9900 .
C15 H15B 0.9900 .
C15 C16 1.511(6) .
N5 H5 0.8800 .
N5 C17 1.336(12) .
N5 C21 1.338(13) .
C17 H17 0.9500 .
C17 C18 1.369(13) .
C18 H18 0.9500 .
C18 C19 1.340(13) .
C19 H19 0.9500 .
C19 C20 1.360(11) .
C20 H20 0.9500 .
C20 C21 1.384(12) .
C21 H21 0.9500 .
N5A H5A 0.8800 .
N5A C17A 1.321(11) .
N5A C21A 1.317(11) .
C17A H17A 0.9500 .
C17A C18A 1.363(11) .
C18A C18A 1.96(2) 3_756
C18A H18A 1.0000 .
C18A C19A 1.366(11) .
C19A H19A 0.9500 .
C19A C20A 1.367(14) .
C20A H20A 0.9500 .
C20A C21A 1.409(14) .
C21A H21A 0.9500 .
N6 C22 1.333(8) .
N6 C26 1.307(8) .
C22 H22 0.9500 .
C22 C23 1.382(10) .
C23 H23 0.9500 .
C23 C24 1.364(9) .
C24 H24 0.9500 .
C24 C25 1.378(11) .
C25 H25 0.9500 .
C25 C26 1.412(10) .
C26 H26 0.9500 .
N6A C22A 1.328(14) .
N6A C26A 1.317(14) .
C22A H22A 0.9500 .
C22A C23A 1.384(15) .
C23A H23A 0.9500 .
C23A C24A 1.355(14) .
C24A H24A 0.9500 .
C24A C25A 1.364(15) .
C25A H25A 0.9500 .
C25A C26A 1.399(15) .
C26A H26A 0.9500 .
N7 C27 1.329(13) .
N7 C31 1.316(14) .
C27 H27 0.9500 .
C27 C28 1.371(15) .
C28 H28 0.9500 .
C28 C29 1.359(14) .
C29 H29 0.9500 .
C29 C30 1.373(14) .
C30 H30 0.9500 .
C30 C31 1.386(14) .
C31 H31 0.9500 .

loop_
_geom_torsion_atom_site_label_1
_geom_torsion_atom_site_label_2
_geom_torsion_atom_site_label_3
_geom_torsion_atom_site_label_4
_geom_torsion
_geom_torsion_site_symmetry_1
_geom_torsion_site_symmetry_4
Mo1 S1 C1 N1 1.8(3) . .
Mo1 S1 C1 C2 -178.2(3) . .
Mo1 S2 C5 N2 -1.1(4) . .
Mo1 S2 C5 C6 177.6(4) . .
Mo1 S3 C9 N3 0.8(3) . .
Mo1 S3 C9 C10 -179.7(3) . .
Mo1 S4 C13 N4 -4.3(3) . .
Mo1 S4 C13 C14 176.3(3) . .
Mo2 N1 C1 S1 -2.3(4) . .
Mo2 N1 C1 C2 177.7(3) . .
Mo2 N1 C4 O1 6.1(6) . .
Mo2 N1 C4 C3 -174.0(3) . .
Mo2 N2 C5 S2 0.6(5) . .
Mo2 N2 C5 C6 -178.2(3) . .
Mo2 N2 C8 O2 2.0(8) . .
Mo2 N2 C8 C7 -179.3(3) . .
Mo2 N3 C9 S3 -0.7(4) . .
Mo2 N3 C9 C10 179.7(3) . .
Mo2 N3 C12 O3 3.4(7) . .
Mo2 N3 C12 C11 -178.2(3) . .
Mo2 N4 C13 S4 6.3(4) . .
Mo2 N4 C13 C14 -174.2(2) . .
Mo2 N4 C16 O4 -5.6(6) . .
Mo2 N4 C16 C15 175.5(3) . .
S1 C1 C2 C3 176.0(3) . .
S2 C5 C6 C7 178.1(4) . .
S3 C9 C10 C11 178.0(3) . .
S4 C13 C14 C15 175.5(3) . .
N1 C1 C2 C3 -3.9(5) . .
N2 C5 C6 C7 -3.1(6) . .
N3 C9 C10 C11 -2.4(5) . .
N4 C13 C14 C15 -4.0(4) . .
C1 N1 C4 O1 -177.1(4) . .
C1 N1 C4 C3 2.8(4) . .
C1 C2 C3 C4 5.2(5) . .
C2 C3 C4 O1 174.8(4) . .
C2 C3 C4 N1 -5.1(5) . .
C4 N1 C1 S1 -179.2(3) . .
C4 N1 C1 C2 0.8(5) . .
C5 N2 C8 O2 -177.1(6) . .
C5 N2 C8 C7 1.5(6) . .
C5 C6 C7 C8 3.7(6) . .
C6 C7 C8 O2 175.2(6) . .
C6 C7 C8 N2 -3.4(6) . .
C8 N2 C5 S2 179.8(3) . .
C8 N2 C5 C6 1.0(6) . .
C9 N3 C12 O3 -178.5(5) . .
C9 N3 C12 C11 -0.1(5) . .
C9 C10 C11 C12 2.2(5) . .
C10 C11 C12 O3 176.9(6) . .
C10 C11 C12 N3 -1.4(5) . .
C12 N3 C9 S3 -178.8(3) . .
C12 N3 C9 C10 1.6(5) . .
C13 N4 C16 O4 175.6(4) . .
C13 N4 C16 C15 -3.3(4) . .
C13 C14 C15 C16 1.8(4) . .
C14 C15 C16 O4 -178.1(4) . .
C14 C15 C16 N4 0.7(5) . .
C16 N4 C13 S4 -174.9(3) . .
C16 N4 C13 C14 4.6(4) . .
N5 C17 C18 C19 -3(2) . .
C17 N5 C21 C20 0(2) . .
C17 C18 C19 C20 1(2) . .
C18 C19 C20 C21 1(2) . .
C19 C20 C21 N5 -1.4(18) . .
C21 N5 C17 C18 2(2) . .
N5A C17A C18A C18A 120.3(13) . 3_756
N5A C17A C18A C19A 3.7(19) . .
C17A N5A C21A C20A 8(2) . .
C17A C18A C19A C20A 1.6(19) . .
C18A C18A C19A C20A -103.4(14) 3_756 .
C18A C19A C20A C21A -2(2) . .
C19A C20A C21A N5A -3(2) . .
C21A N5A C17A C18A -9(2) . .
N6 C22 C23 C24 3.4(16) . .
C22 N6 C26 C25 9.6(12) . .
C22 C23 C24 C25 1.6(15) . .
C23 C24 C25 C26 -1.0(15) . .
C24 C25 C26 N6 -4.9(15) . .
C26 N6 C22 C23 -9.1(14) . .
N6A C22A C23A C24A -24(5) . .
C22A N6A C26A C25A -1(3) . .
C22A C23A C24A C25A 6(4) . .
C23A C24A C25A C26A 13(4) . .
C24A C25A C26A N6A -17(4) . .
C26A N6A C22A C23A 21(4) . .
N7 C27 C28 C29 4(4) . .
C27 N7 C31 C30 -8(3) . .
C27 C28 C29 C30 -7(4) . .
C28 C29 C30 C31 3(3) . .
C29 C30 C31 N7 5(3) . .
C31 N7 C27 C28 3(3) . .
